data_2010816
loop_
_publ_author_name
'Huh, Seong'
'Park, Young Jun'
'Lough, Alan. J.'
'Jun, Moo-Jin'

_publ_section_title
Carbonyl[dihydrobis(pyrazol-1-yl-\k<i>N</i>^2^)borato]hydridobis(tri-<i>p</i>-tolylphosphine-\k<i>P</i>)ruthenium(II)
_journal_issue 4
_journal_name_full 'Acta Crystallographica Section C'
_journal_page_first 416
_journal_page_last 417
_journal_paper_doi 10.1107/S0108270199016649
_journal_volume 56
_journal_year 2000
_chemical_formula_iupac '[Ru H (C O) (C6 H8 B N4) (C21 H21 P)2]'
_chemical_formula_moiety 'C49 H51 B N4 O P2 Ru'
_chemical_formula_sum 'C49 H51 B N4 O P2 Ru'
_chemical_formula_weight 885.76
_chemical_name_systematic
;
Carbonyl[dihydrobis(pyrazol-1-yl-\kN^2^)borato]hydridobis-
(tri-p-tolylphosphine-\kP)ruthenium(II)
;
_space_group_IT_number 2
_symmetry_cell_setting triclinic
_symmetry_space_group_name_Hall '-P 1'
_symmetry_space_group_name_H-M 'P -1'
_cell_angle_alpha 106.644(7)
_cell_angle_beta 116.816(8)
_cell_angle_gamma 90.965(7)
_cell_formula_units_Z 2
_cell_length_a 13.3445(2)
_cell_length_b 13.7089(2)
_cell_length_c 14.2471(2)
_cell_measurement_reflns_used 14686
_cell_measurement_temperature 100.00(10)
_cell_measurement_theta_max 25.10
_cell_measurement_theta_min 4.19
_cell_volume 2195.8(2)
_computing_cell_refinement 'DENZO-SMN (Otwinowski & Minor, 1997)'
_computing_data_collection 'Kappa-CCD Server Software (Nonius, 1997)'
_computing_data_reduction DENZO-SMN
_computing_molecular_graphics SHELXTL/PC
_computing_publication_material SHELXTL/PC
_computing_structure_refinement SHELXTL/PC
_computing_structure_solution 'SHELXTL/PC (Sheldrick, 1998)'
_diffrn_ambient_temperature 100.00(10)
_diffrn_measured_fraction_theta_full .966
_diffrn_measured_fraction_theta_max .966
_diffrn_measurement_device_type 'Nonius Kappa-CCD'
_diffrn_measurement_method '\f scans and \w scans with \k offsets'
_diffrn_radiation_monochromator graphite
_diffrn_radiation_source 'fine-focus sealed tube'
_diffrn_radiation_type MoK\a
_diffrn_radiation_wavelength .71073
_diffrn_reflns_av_R_equivalents .103
_diffrn_reflns_av_sigmaI/netI .1356
_diffrn_reflns_limit_h_max 15
_diffrn_reflns_limit_h_min 0
_diffrn_reflns_limit_k_max 16
_diffrn_reflns_limit_k_min -16
_diffrn_reflns_limit_l_max 14
_diffrn_reflns_limit_l_min -16
_diffrn_reflns_number 14686
_diffrn_reflns_theta_full 25.10
_diffrn_reflns_theta_max 25.10
_diffrn_reflns_theta_min 4.19
_diffrn_standards_decay_% none
_exptl_absorpt_coefficient_mu .471
_exptl_absorpt_correction_T_max .954
_exptl_absorpt_correction_T_min .891
_exptl_absorpt_correction_type multi-scan
_exptl_absorpt_process_details 'DENZO-SMN (Otwinowski & Minor, 1997)'
_exptl_crystal_colour 'pale yellow'
_exptl_crystal_density_diffrn 1.340
_exptl_crystal_density_method 'not measured'
_exptl_crystal_description block
_exptl_crystal_F_000 920
_exptl_crystal_size_max .25
_exptl_crystal_size_mid .15
_exptl_crystal_size_min .10
_refine_diff_density_max .731
_refine_diff_density_min -.987
_refine_ls_extinction_method none
_refine_ls_goodness_of_fit_ref .965
_refine_ls_hydrogen_treatment mixed
_refine_ls_matrix_type full
_refine_ls_number_parameters 541
_refine_ls_number_reflns 7547
_refine_ls_number_restraints 0
_refine_ls_restrained_S_all .965
_refine_ls_R_factor_all .114
_refine_ls_R_factor_gt .061
_refine_ls_shift/su_max .001
_refine_ls_shift/su_mean .000
_refine_ls_structure_factor_coef Fsqd
_refine_ls_weighting_details 'calc w = 1/[\s^2^(Fo^2^)+(0.0651P)^2^] where P=(Fo^2^+2Fc^2^)/3'
_refine_ls_weighting_scheme calc
_refine_ls_wR_factor_ref .152
_reflns_number_gt 4669
_reflns_number_total 7547
_reflns_threshold_expression I>2sigma(I)
_cod_data_source_file ja1005.cif
_cod_data_source_block I
_cod_depositor_comments
;
 Removing duplicate rows from the ATOM_TYPE loop.

 Antanas Vaitkus,
 2018-08-07

The following automatic conversions were performed:
'_symmetry_cell_setting' value 'Triclinic' changed to 'triclinic'
according to '/home/saulius/struct/CIF-dictionaries/cif_core.dic'
dictionary named 'cif_core.dic' version 2.4.1 from 2010-06-29.

Automatic conversion script
Id: cif_fix_enum 1527 2010-12-29 10:47:43Z saulius 

The following automatic conversions were performed:

'_symmetry_cell_setting' value 'Triclinic' changed to 'triclinic'
according to /home/saulius/struct/CIF-dictionaries/cif_core.dic
dictionary named 'cif_core.dic' version 2.4.1 from 2010-06-29.

Automatic conversion script
Id: cif_fix_values 1715 2011-07-08 13:25:40Z adriana 
;
_cod_original_cell_volume 2195.85(6)
_cod_original_sg_symbol_H-M P-1
_cod_database_code 2010816
_cod_database_fobs_code 2010816

loop_
_symmetry_equiv_pos_as_xyz
'x, y, z'
'-x, -y, -z'

loop_
_atom_site_label
_atom_site_fract_x
_atom_site_fract_y
_atom_site_fract_z
_atom_site_U_iso_or_equiv
_atom_site_adp_type
_atom_site_calc_flag
_atom_site_refinement_flags
_atom_site_occupancy
_atom_site_disorder_assembly
_atom_site_disorder_group
_atom_site_type_symbol
Ru1 .50199(4) .20963(3) .26308(4) .03428(17) Uani d . 1 . . Ru
H1Ru .571(4) .327(3) .318(4) .026(12) Uiso d . 1 . . H
P1 .33890(12) .28369(11) .18892(12) .0336(4) Uani d . 1 . . P
P2 .68926(12) .17380(11) .34984(12) .0341(4) Uani d . 1 . . P
O1 .5259(3) .1833(3) .0581(4) .0476(11) Uani d . 1 . . O
N1 .3985(4) .0574(4) .1923(4) .0392(12) Uani d . 1 . . N
N2 .3740(4) .0108(4) .2527(4) .0441(13) Uani d . 1 . . N
N3 .4894(4) .2333(3) .4117(4) .0367(12) Uani d . 1 . . N
N4 .4536(4) .1569(4) .4403(4) .0398(12) Uani d . 1 . . N
C1 .5173(4) .1933(4) .1379(5) .0379(15) Uani d . 1 . . C
C2 .3374(5) -.0029(4) .0846(5) .0455(16) Uani d . 1 . . C
H2A .3370 .0123 .0234 .055 Uiso calc R 1 . . H
C3 .2758(5) -.0894(5) .0761(6) .0528(18) Uani d . 1 . . C
H3A .2274 -.1448 .0102 .063 Uiso calc R 1 . . H
C4 .2989(6) -.0789(5) .1824(6) .058(2) Uani d . 1 . . C
H4A .2680 -.1261 .2039 .070 Uiso calc R 1 . . H
C5 .5074(5) .3217(5) .4932(5) .0426(15) Uani d . 1 . . C
H5A .5320 .3880 .4950 .051 Uiso calc R 1 . . H
C6 .4861(5) .3049(5) .5739(5) .0449(16) Uani d . 1 . . C
H6A .4931 .3545 .6396 .054 Uiso calc R 1 . . H
C7 .4520(5) .1981(5) .5366(5) .0447(15) Uani d . 1 . . C
H7A .4311 .1608 .5737 .054 Uiso calc R 1 . . H
C11 .2787(4) .3282(4) .2815(5) .0350(14) Uani d . 1 . . C
C12 .2789(4) .4330(4) .3300(5) .0375(14) Uani d . 1 . . C
H12A .3094 .4842 .3125 .045 Uiso calc R 1 . . H
C13 .2344(5) .4621(4) .4038(5) .0396(15) Uani d . 1 . . C
H13A .2356 .5334 .4361 .047 Uiso calc R 1 . . H
C14 .1887(5) .3903(4) .4314(5) .0397(15) Uani d . 1 . . C
C15 .1935(4) .2864(4) .3873(5) .0373(14) Uani d . 1 . . C
H15A .1656 .2357 .4073 .045 Uiso calc R 1 . . H
C16 .2384(4) .2565(4) .3147(4) .0355(14) Uani d . 1 . . C
H16A .2419 .1855 .2868 .043 Uiso calc R 1 . . H
C17 .1360(5) .4212(5) .5077(5) .0522(18) Uani d . 1 . . C
H17A .0743 .3660 .4857 .078 Uiso calc R 1 . . H
H17B .1054 .4850 .5019 .078 Uiso calc R 1 . . H
H17C .1942 .4326 .5847 .078 Uiso calc R 1 . . H
C21 .2162(4) .2040(4) .0564(5) .0354(14) Uani d . 1 . . C
C22 .2241(5) .1871(4) -.0412(5) .0405(15) Uani d . 1 . . C
H22A .2917 .2164 -.0370 .049 Uiso calc R 1 . . H
C23 .1357(5) .1286(4) -.1441(5) .0422(15) Uani d . 1 . . C
H23A .1435 .1186 -.2091 .051 Uiso calc R 1 . . H
C24 .0350(5) .0840(4) -.1537(5) .0399(15) Uani d . 1 . . C
C25 .0275(5) .0971(4) -.0576(5) .0417(15) Uani d . 1 . . C
H25A -.0388 .0652 -.0618 .050 Uiso calc R 1 . . H
C26 .1172(5) .1574(4) .0465(5) .0403(15) Uani d . 1 . . C
H26A .1098 .1664 .1116 .048 Uiso calc R 1 . . H
C27 -.0633(5) .0218(5) -.2678(5) .0498(17) Uani d . 1 . . C
H27A -.1199 -.0147 -.2582 .075 Uiso calc R 1 . . H
H27B -.0340 -.0284 -.3094 .075 Uiso calc R 1 . . H
H27C -.0989 .0687 -.3091 .075 Uiso calc R 1 . . H
C31 .3552(5) .3954(4) .1487(4) .0373(15) Uani d . 1 . . C
C32 .4588(5) .4331(4) .1570(5) .0405(15) Uani d . 1 . . C
H32A .5238 .4022 .1883 .049 Uiso calc R 1 . . H
C33 .4675(5) .5145(4) .1203(5) .0423(15) Uani d . 1 . . C
H33A .5379 .5375 .1255 .051 Uiso calc R 1 . . H
C34 .3751(5) .5634(4) .0759(5) .0409(15) Uani d . 1 . . C
C35 .2733(5) .5269(4) .0690(5) .0431(15) Uani d . 1 . . C
H35A .2093 .5597 .0403 .052 Uiso calc R 1 . . H
C36 .2631(5) .4442(5) .1026(5) .0421(15) Uani d . 1 . . C
H36A .1914 .4199 .0942 .051 Uiso calc R 1 . . H
C37 .3848(6) .6538(5) .0385(6) .0563(18) Uani d . 1 . . C
H37A .4410 .6469 .0116 .084 Uiso calc R 1 . . H
H37B .4091 .7181 .1014 .084 Uiso calc R 1 . . H
H37C .3105 .6552 -.0216 .084 Uiso calc R 1 . . H
C41 .7754(4) .2211(4) .2950(4) .0358(14) Uani d . 1 . . C
C42 .7766(5) .3217(4) .2932(5) .0371(14) Uani d . 1 . . C
H42A .7351 .3651 .3218 .045 Uiso calc R 1 . . H
C43 .8370(5) .3599(4) .2504(5) .0397(15) Uani d . 1 . . C
H43A .8365 .4292 .2506 .048 Uiso calc R 1 . . H
C44 .8978(4) .2999(4) .2076(4) .0356(14) Uani d . 1 . . C
C45 .8984(5) .1990(4) .2105(5) .0371(14) Uani d . 1 . . C
H45A .9404 .1561 .1823 .045 Uiso calc R 1 . . H
C46 .8380(5) .1603(4) .2543(5) .0408(15) Uani d . 1 . . C
H46A .8399 .0916 .2562 .049 Uiso calc R 1 . . H
C47 .9590(5) .3405(5) .1552(5) .0442(16) Uani d . 1 . . C
H47A 1.0346 .3206 .1800 .066 Uiso calc R 1 . . H
H47B .9671 .4160 .1779 .066 Uiso calc R 1 . . H
H47C .9147 .3112 .0739 .066 Uiso calc R 1 . . H
C51 .7112(5) .0417(4) .3343(5) .0376(15) Uani d . 1 . . C
C52 .6357(5) -.0375(4) .2353(5) .0386(14) Uani d . 1 . . C
H52A .5758 -.0203 .1770 .046 Uiso calc R 1 . . H
C53 .6478(5) -.1410(4) .2218(5) .0447(16) Uani d . 1 . . C
H53A .5958 -.1930 .1543 .054 Uiso calc R 1 . . H
C54 .7332(5) -.1693(5) .3040(6) .0482(17) Uani d . 1 . . C
C55 .8099(6) -.0920(4) .4004(5) .0494(16) Uani d . 1 . . C
H55A .8704 -.1098 .4576 .059 Uiso calc R 1 . . H
C56 .7996(5) .0112(4) .4147(5) .0454(16) Uani d . 1 . . C
H56A .8544 .0626 .4811 .054 Uiso calc R 1 . . H
C57 .7444(6) -.2813(5) .2890(6) .062(2) Uani d . 1 . . C
H57A .7291 -.3170 .2124 .094 Uiso calc R 1 . . H
H57B .6895 -.3139 .3037 .094 Uiso calc R 1 . . H
H57C .8219 -.2860 .3411 .094 Uiso calc R 1 . . H
C61 .7768(4) .2366(4) .5004(5) .0355(14) Uani d . 1 . . C
C62 .7387(5) .2216(4) .5729(5) .0413(15) Uani d . 1 . . C
H62A .6668 .1799 .5433 .050 Uiso calc R 1 . . H
C63 .8037(5) .2663(5) .6862(5) .0443(16) Uani d . 1 . . C
H63A .7746 .2564 .7332 .053 Uiso calc R 1 . . H
C64 .9105(5) .3255(4) .7341(5) .0413(15) Uani d . 1 . . C
C65 .9504(5) .3384(4) .6641(5) .0412(15) Uani d . 1 . . C
H65A 1.0238 .3777 .6948 .049 Uiso calc R 1 . . H
C66 .8854(5) .2952(4) .5498(5) .0385(14) Uani d . 1 . . C
H66A .9153 .3055 .5035 .046 Uiso calc R 1 . . H
C67 .9813(5) .3711(5) .8591(5) .0492(17) Uani d . 1 . . C
H67A 1.0605 .3925 .8785 .074 Uiso calc R 1 . . H
H67B .9778 .3192 .8931 .074 Uiso calc R 1 . . H
H67C .9514 .4312 .8867 .074 Uiso calc R 1 . . H
B1 .4457(7) .0396(6) .3796(7) .0486(19) Uani d . 1 . . B
H1B .550(4) .027(4) .406(4) .029(13) Uiso d . 1 . . H
H2B .412(5) -.010(5) .416(5) .061(18) Uiso d . 1 . . H

loop_
_atom_site_aniso_label
_atom_site_aniso_U_11
_atom_site_aniso_U_22
_atom_site_aniso_U_33
_atom_site_aniso_U_12
_atom_site_aniso_U_13
_atom_site_aniso_U_23
Ru1 .0289(3) .0320(3) .0352(3) -.00037(18) .0126(2) .0064(2)
P1 .0292(8) .0299(7) .0359(8) -.0003(6) .0149(7) .0043(6)
P2 .0299(8) .0315(7) .0358(8) .0013(6) .0136(7) .0076(6)
O1 .040(2) .053(3) .046(3) .009(2) .019(2) .014(2)
N1 .033(3) .041(3) .042(3) .008(2) .018(2) .012(2)
N2 .045(3) .036(3) .047(3) .002(2) .025(3) .004(2)
N3 .031(3) .035(3) .040(3) -.003(2) .014(2) .011(2)
N4 .033(3) .044(3) .039(3) .007(2) .016(2) .011(2)
C1 .021(3) .032(3) .047(4) .000(2) .011(3) .001(3)
C2 .044(4) .042(3) .043(4) .004(3) .020(3) .004(3)
C3 .050(4) .036(3) .051(4) -.004(3) .014(3) .001(3)
C4 .062(4) .030(3) .069(5) -.012(3) .027(4) .006(3)
C5 .030(3) .042(3) .046(4) .001(3) .013(3) .010(3)
C6 .040(3) .053(4) .041(3) .010(3) .021(3) .010(3)
C7 .037(3) .055(4) .046(4) .013(3) .018(3) .023(3)
C11 .025(3) .030(3) .037(3) -.004(2) .009(3) .004(2)
C12 .032(3) .034(3) .038(3) .003(2) .013(3) .006(3)
C13 .035(3) .030(3) .045(3) .001(3) .017(3) .003(3)
C14 .031(3) .041(3) .037(3) .000(3) .013(3) .003(3)
C15 .030(3) .037(3) .038(3) .001(2) .014(3) .006(3)
C16 .026(3) .036(3) .037(3) .002(2) .012(3) .005(3)
C17 .054(4) .055(4) .049(4) .007(3) .032(3) .005(3)
C21 .033(3) .030(3) .044(3) .005(2) .020(3) .010(3)
C22 .036(3) .039(3) .043(3) .005(3) .020(3) .005(3)
C23 .044(4) .037(3) .038(3) .004(3) .017(3) .007(3)
C24 .037(3) .029(3) .041(3) .002(3) .014(3) .004(3)
C25 .034(3) .041(3) .037(3) -.008(3) .011(3) .004(3)
C26 .042(3) .039(3) .038(3) .003(3) .019(3) .009(3)
C27 .040(3) .044(4) .038(3) .000(3) .004(3) .001(3)
C31 .037(3) .036(3) .032(3) -.006(3) .015(3) .003(3)
C32 .035(3) .042(3) .043(3) .007(3) .018(3) .013(3)
C33 .039(3) .037(3) .052(4) .000(3) .024(3) .012(3)
C34 .045(4) .031(3) .039(3) -.002(3) .015(3) .010(3)
C35 .031(3) .041(3) .042(3) .004(3) .006(3) .012(3)
C36 .033(3) .043(3) .042(3) -.002(3) .013(3) .009(3)
C37 .055(4) .052(4) .063(4) .004(3) .019(4) .035(3)
C41 .030(3) .035(3) .031(3) .001(2) .010(3) .004(2)
C42 .037(3) .030(3) .037(3) .004(3) .015(3) .004(3)
C43 .035(3) .037(3) .042(3) -.001(3) .015(3) .011(3)
C44 .026(3) .037(3) .033(3) .000(2) .008(2) .006(3)
C45 .032(3) .037(3) .039(3) .006(3) .017(3) .009(3)
C46 .036(3) .037(3) .047(4) .006(3) .019(3) .011(3)
C47 .042(3) .045(3) .041(3) .003(3) .019(3) .009(3)
C51 .037(3) .034(3) .036(3) -.003(3) .017(3) .004(3)
C52 .030(3) .038(3) .037(3) .004(3) .009(3) .009(3)
C53 .036(3) .032(3) .056(4) .000(3) .020(3) .003(3)
C54 .046(4) .037(3) .061(4) .006(3) .027(4) .014(3)
C55 .055(4) .038(3) .045(4) .014(3) .015(3) .016(3)
C56 .050(4) .033(3) .041(4) .003(3) .015(3) .006(3)
C57 .066(5) .037(3) .080(5) .009(3) .032(4) .017(3)
C61 .030(3) .030(3) .039(3) .006(2) .014(3) .006(3)
C62 .038(3) .041(3) .041(3) .002(3) .017(3) .012(3)
C63 .039(3) .053(4) .038(3) .001(3) .017(3) .015(3)
C64 .040(3) .036(3) .037(3) .002(3) .014(3) .004(3)
C65 .035(3) .035(3) .042(3) -.004(3) .015(3) .001(3)
C66 .033(3) .042(3) .039(3) .004(3) .017(3) .011(3)
C67 .050(4) .046(4) .038(3) -.003(3) .014(3) .007(3)
B1 .053(5) .038(4) .056(5) .007(3) .025(4) .020(4)

loop_
_atom_type_symbol
_atom_type_description
_atom_type_scat_dispersion_real
_atom_type_scat_dispersion_imag
_atom_type_scat_source
C C .0033 .0016 'International Tables Vol C Tables 4.2.6.8 and 6.1.1.4'
H H .0000 .0000 'International Tables Vol C Tables 4.2.6.8 and 6.1.1.4'
N N .0061 .0033 'International Tables Vol C Tables 4.2.6.8 and 6.1.1.4'
O O .0106 .0060 'International Tables Vol C Tables 4.2.6.8 and 6.1.1.4'
Ru Ru -1.2594 .8363 'International Tables Vol C Tables 4.2.6.8 and 6.1.1.4'
P P .1023 .0942 'International Tables Vol C Tables 4.2.6.8 and 6.1.1.4'
B B .0013 .0007 'International Tables Vol C Tables 4.2.6.8 and 6.1.1.4'

loop_
_geom_angle_atom_site_label_1
_geom_angle_atom_site_label_2
_geom_angle_atom_site_label_3
_geom_angle
_geom_angle_publ_flag
H1Ru Ru1 C1 90.4(15) yes
H1Ru Ru1 N1 175.2(15) yes
H1Ru Ru1 N3 87.6(15) yes
H1Ru Ru1 P1 85.1(17) yes
H1Ru Ru1 P2 81.8(17) yes
C1 Ru1 N1 92.36(19) yes
C1 Ru1 N3 177.85(19) yes
C1 Ru1 P1 90.02(19) yes
C1 Ru1 P2 88.00(18) yes
N1 Ru1 P1 90.98(14) yes
N1 Ru1 P2 102.26(14) yes
N3 Ru1 P1 90.53(14) yes
N3 Ru1 P2 90.99(14) yes
N3 Ru1 N1 89.71(16) yes
P1 Ru1 P2 166.69(5) yes
C11 P1 C31 103.9(3) ?
C11 P1 C21 104.0(2) ?
C31 P1 C21 98.4(3) ?
C11 P1 Ru1 114.0(2) ?
C31 P1 Ru1 116.53(19) ?
C21 P1 Ru1 117.83(18) ?
C51 P2 C61 101.5(3) ?
C51 P2 C41 103.5(2) ?
C61 P2 C41 102.1(2) ?
C51 P2 Ru1 119.72(18) ?
C61 P2 Ru1 118.14(17) ?
C41 P2 Ru1 109.6(2) ?
N2 N1 C2 106.8(5) ?
N2 N1 Ru1 123.3(3) ?
C2 N1 Ru1 129.5(4) ?
N1 N2 C4 108.9(5) ?
N1 N2 B1 123.2(5) ?
C4 N2 B1 125.8(6) ?
C5 N3 N4 105.2(4) ?
C5 N3 Ru1 129.6(4) ?
N4 N3 Ru1 125.1(3) ?
C7 N4 N3 109.9(4) ?
C7 N4 B1 127.1(5) ?
N3 N4 B1 121.5(4) ?
O1 C1 Ru1 179.3(5) ?
N1 C2 C3 110.3(6) ?
C4 C3 C2 105.4(5) ?
C3 C4 N2 108.6(6) ?
N3 C5 C6 112.0(5) ?
C5 C6 C7 103.9(5) ?
N4 C7 C6 108.9(5) ?
C16 C11 C12 117.4(5) ?
C16 C11 P1 119.1(4) ?
C12 C11 P1 123.3(4) ?
C13 C12 C11 120.2(5) ?
C14 C13 C12 122.0(5) ?
C13 C14 C15 117.8(5) ?
C13 C14 C17 122.2(5) ?
C15 C14 C17 120.0(5) ?
C16 C15 C14 120.7(5) ?
C15 C16 C11 121.6(5) ?
C26 C21 C22 117.2(5) ?
C26 C21 P1 125.0(4) ?
C22 C21 P1 117.8(4) ?
C23 C22 C21 121.5(5) ?
C22 C23 C24 120.9(5) ?
C25 C24 C23 118.2(5) ?
C25 C24 C27 121.2(5) ?
C23 C24 C27 120.6(5) ?
C24 C25 C26 120.5(5) ?
C21 C26 C25 121.6(5) ?
C36 C31 C32 116.8(6) ?
C36 C31 P1 120.9(4) ?
C32 C31 P1 122.2(5) ?
C33 C32 C31 121.1(6) ?
C32 C33 C34 121.4(5) ?
C35 C34 C33 117.4(6) ?
C35 C34 C37 120.9(6) ?
C33 C34 C37 121.7(5) ?
C36 C35 C34 121.6(6) ?
C35 C36 C31 121.6(5) ?
C46 C41 C42 118.1(5) ?
C46 C41 P2 123.0(5) ?
C42 C41 P2 118.8(4) ?
C43 C42 C41 121.1(5) ?
C44 C43 C42 121.5(6) ?
C43 C44 C45 117.8(5) ?
C43 C44 C47 121.2(5) ?
C45 C44 C47 121.0(5) ?
C44 C45 C46 120.9(5) ?
C41 C46 C45 120.5(6) ?
C56 C51 C52 116.5(5) ?
C56 C51 P2 124.3(4) ?
C52 C51 P2 119.2(5) ?
C53 C52 C51 120.8(6) ?
C54 C53 C52 121.5(5) ?
C53 C54 C55 118.2(6) ?
C53 C54 C57 121.0(5) ?
C55 C54 C57 120.8(7) ?
C54 C55 C56 120.9(7) ?
C55 C56 C51 122.0(5) ?
C66 C61 C62 116.5(5) ?
C66 C61 P2 123.5(4) ?
C62 C61 P2 119.8(4) ?
C63 C62 C61 120.9(5) ?
C62 C63 C64 122.0(5) ?
C65 C64 C63 117.7(5) ?
C65 C64 C67 121.6(5) ?
C63 C64 C67 120.7(5) ?
C64 C65 C66 121.1(5) ?
C65 C66 C61 121.7(5) ?
H2B B1 H1B 107(4) ?
H2B B1 N2 113(3) ?
H1B B1 N2 110(2) ?
H2B B1 N4 109(3) ?
H1B B1 N4 106(2) ?
N2 B1 N4 111.5(6) ?

loop_
_geom_bond_atom_site_label_1
_geom_bond_atom_site_label_2
_geom_bond_site_symmetry_2
_geom_bond_distance
_geom_bond_publ_flag
Ru1 C1 . 1.837(6) yes
Ru1 N1 . 2.173(4) yes
Ru1 N3 . 2.132(4) yes
Ru1 P1 . 2.3448(17) yes
Ru1 P2 . 2.3699(17) yes
Ru1 H1Ru . 1.62(4) yes
P1 C11 . 1.807(5) ?
P1 C31 . 1.824(6) ?
P1 C21 . 1.846(5) ?
P2 C51 . 1.806(6) ?
P2 C61 . 1.832(5) ?
P2 C41 . 1.851(5) ?
O1 C1 . 1.164(6) yes
N1 N2 . 1.348(7) ?
N1 C2 . 1.351(7) ?
N2 C4 . 1.367(7) ?
N2 B1 . 1.536(9) ?
N3 C5 . 1.344(6) ?
N3 N4 . 1.378(6) ?
N4 C7 . 1.335(7) ?
N4 B1 . 1.568(8) ?
C2 C3 . 1.376(8) ?
C3 C4 . 1.364(9) ?
C5 C6 . 1.379(8) ?
C6 C7 . 1.395(8) ?
C11 C16 . 1.400(8) ?
C11 C12 . 1.404(7) ?
C12 C13 . 1.395(7) ?
C13 C14 . 1.384(8) ?
C14 C15 . 1.398(7) ?
C14 C17 . 1.513(7) ?
C15 C16 . 1.387(7) ?
C21 C26 . 1.387(7) ?
C21 C22 . 1.396(7) ?
C22 C23 . 1.385(7) ?
C23 C24 . 1.399(7) ?
C24 C25 . 1.378(8) ?
C24 C27 . 1.528(7) ?
C25 C26 . 1.407(7) ?
C31 C36 . 1.394(9) ?
C31 C32 . 1.409(7) ?
C32 C33 . 1.384(9) ?
C33 C34 . 1.391(9) ?
C34 C35 . 1.390(8) ?
C34 C37 . 1.506(9) ?
C35 C36 . 1.377(9) ?
C41 C46 . 1.382(7) ?
C41 C42 . 1.387(8) ?
C42 C43 . 1.381(8) ?
C43 C44 . 1.374(7) ?
C44 C45 . 1.395(8) ?
C44 C47 . 1.520(7) ?
C45 C46 . 1.397(8) ?
C51 C56 . 1.396(9) ?
C51 C52 . 1.410(7) ?
C52 C53 . 1.399(8) ?
C53 C54 . 1.375(10) ?
C54 C55 . 1.386(8) ?
C54 C57 . 1.509(9) ?
C55 C56 . 1.389(8) ?
C61 C66 . 1.399(7) ?
C61 C62 . 1.399(8) ?
C62 C63 . 1.374(8) ?
C63 C64 . 1.387(7) ?
C64 C65 . 1.372(8) ?
C64 C67 . 1.509(8) ?
C65 C66 . 1.383(8) ?
B1 H2B . 1.16(6) ?
B1 H1B . 1.30(5) ?

loop_
_geom_torsion_atom_site_label_1
_geom_torsion_atom_site_label_2
_geom_torsion_atom_site_label_3
_geom_torsion_atom_site_label_4
_geom_torsion
H1Ru Ru1 P1 C11 -86.3(15)
C1 Ru1 P1 C11 -176.7(2)
N3 Ru1 P1 C11 1.2(2)
N1 Ru1 P1 C11 91.0(2)
P2 Ru1 P1 C11 -95.3(3)
H1Ru Ru1 P1 C31 34.8(15)
C1 Ru1 P1 C31 -55.6(2)
N3 Ru1 P1 C31 122.4(2)
N1 Ru1 P1 C31 -147.9(2)
P2 Ru1 P1 C31 25.8(3)
H1Ru Ru1 P1 C21 151.4(15)
C1 Ru1 P1 C21 61.0(3)
N3 Ru1 P1 C21 -121.0(2)
N1 Ru1 P1 C21 -31.3(2)
P2 Ru1 P1 C21 142.4(3)
H1Ru Ru1 P2 C51 -178.2(15)
C1 Ru1 P2 C51 -87.5(3)
N3 Ru1 P2 C51 94.4(2)
N1 Ru1 P2 C51 4.5(2)
P1 Ru1 P2 C51 -169.1(3)
H1Ru Ru1 P2 C61 57.3(15)
C1 Ru1 P2 C61 148.0(3)
N3 Ru1 P2 C61 -30.1(2)
N1 Ru1 P2 C61 -120.0(2)
P1 Ru1 P2 C61 66.4(3)
H1Ru Ru1 P2 C41 -59.0(15)
C1 Ru1 P2 C41 31.7(2)
N3 Ru1 P2 C41 -146.4(2)
N1 Ru1 P2 C41 123.7(2)
P1 Ru1 P2 C41 -49.9(3)
H1Ru Ru1 N1 N2 -7E1(2)
C1 Ru1 N1 N2 167.1(5)
N3 Ru1 N1 N2 -12.3(4)
P1 Ru1 N1 N2 -102.9(4)
P2 Ru1 N1 N2 78.6(4)
H1Ru Ru1 N1 C2 10E1(2)
C1 Ru1 N1 C2 -21.1(5)
N3 Ru1 N1 C2 159.5(5)
P1 Ru1 N1 C2 69.0(5)
P2 Ru1 N1 C2 -109.5(5)
C2 N1 N2 C4 .8(6)
Ru1 N1 N2 C4 174.3(4)
C2 N1 N2 B1 164.9(5)
Ru1 N1 N2 B1 -21.6(7)
H1Ru Ru1 N3 C5 14.9(18)
C1 Ru1 N3 C5 35(7)
N1 Ru1 N3 C5 -161.2(5)
P1 Ru1 N3 C5 -70.2(5)
P2 Ru1 N3 C5 96.6(5)
H1Ru Ru1 N3 N4 -168.9(18)
C1 Ru1 N3 N4 -149(6)
N1 Ru1 N3 N4 15.1(4)
P1 Ru1 N3 N4 106.0(4)
P2 Ru1 N3 N4 -87.2(4)
C5 N3 N4 C7 -1.0(6)
Ru1 N3 N4 C7 -178.0(4)
C5 N3 N4 B1 -168.0(5)
Ru1 N3 N4 B1 15.0(7)
H1Ru Ru1 C1 O1 -9E1(4)
N3 Ru1 C1 O1 -11E1(4)
N1 Ru1 C1 O1 9E1(4)
P1 Ru1 C1 O1 -1E1(4)
P2 Ru1 C1 O1 -17E1(10)
N2 N1 C2 C3 -1.4(7)
Ru1 N1 C2 C3 -174.4(4)
N1 C2 C3 C4 1.5(8)
C2 C3 C4 N2 -1.0(8)
N1 N2 C4 C3 .1(7)
B1 N2 C4 C3 -163.5(6)
N4 N3 C5 C6 .9(7)
Ru1 N3 C5 C6 177.7(4)
N3 C5 C6 C7 -.4(7)
N3 N4 C7 C6 .7(7)
B1 N4 C7 C6 166.9(6)
C5 C6 C7 N4 -.2(7)
C31 P1 C11 C16 170.1(4)
C21 P1 C11 C16 67.6(5)
Ru1 P1 C11 C16 -62.0(5)
C31 P1 C11 C12 -15.6(6)
C21 P1 C11 C12 -118.1(5)
Ru1 P1 C11 C12 112.3(5)
C16 C11 C12 C13 -3.3(8)
P1 C11 C12 C13 -177.8(4)
C11 C12 C13 C14 -.3(9)
C12 C13 C14 C15 3.3(9)
C12 C13 C14 C17 -177.4(6)
C13 C14 C15 C16 -2.6(9)
C17 C14 C15 C16 178.0(5)
C14 C15 C16 C11 -1.0(9)
C12 C11 C16 C15 4.0(8)
P1 C11 C16 C15 178.7(4)
C11 P1 C21 C26 -22.9(6)
C31 P1 C21 C26 -129.6(5)
Ru1 P1 C21 C26 104.4(5)
C11 P1 C21 C22 158.6(5)
C31 P1 C21 C22 51.9(5)
Ru1 P1 C21 C22 -74.1(5)
C26 C21 C22 C23 1.7(9)
P1 C21 C22 C23 -179.7(5)
C21 C22 C23 C24 -.2(9)
C22 C23 C24 C25 -2.0(9)
C22 C23 C24 C27 178.5(6)
C23 C24 C25 C26 2.5(9)
C27 C24 C25 C26 -177.9(6)
C22 C21 C26 C25 -1.1(9)
P1 C21 C26 C25 -179.6(5)
C24 C25 C26 C21 -1.0(10)
C11 P1 C31 C36 -54.4(5)
C21 P1 C31 C36 52.3(5)
Ru1 P1 C31 C36 179.3(4)
C11 P1 C31 C32 128.9(4)
C21 P1 C31 C32 -124.4(4)
Ru1 P1 C31 C32 2.6(5)
C36 C31 C32 C33 -.4(8)
P1 C31 C32 C33 176.5(4)
C31 C32 C33 C34 1.3(8)
C32 C33 C34 C35 -.5(8)
C32 C33 C34 C37 178.4(5)
C33 C34 C35 C36 -1.2(8)
C37 C34 C35 C36 179.9(5)
C34 C35 C36 C31 2.2(8)
C32 C31 C36 C35 -1.3(8)
P1 C31 C36 C35 -178.2(4)
C51 P2 C41 C46 .0(5)
C61 P2 C41 C46 105.1(5)
Ru1 P2 C41 C46 -128.8(5)
C51 P2 C41 C42 179.1(4)
C61 P2 C41 C42 -75.7(5)
Ru1 P2 C41 C42 50.3(5)
C46 C41 C42 C43 1.0(8)
P2 C41 C42 C43 -178.3(4)
C41 C42 C43 C44 .3(9)
C42 C43 C44 C45 -1.2(8)
C42 C43 C44 C47 176.8(5)
C43 C44 C45 C46 .8(8)
C47 C44 C45 C46 -177.2(5)
C42 C41 C46 C45 -1.4(8)
P2 C41 C46 C45 177.8(4)
C44 C45 C46 C41 .5(9)
C61 P2 C51 C56 -16.8(5)
C41 P2 C51 C56 88.8(5)
Ru1 P2 C51 C56 -148.9(4)
C61 P2 C51 C52 163.5(4)
C41 P2 C51 C52 -90.9(4)
Ru1 P2 C51 C52 31.4(5)
C56 C51 C52 C53 2.4(8)
P2 C51 C52 C53 -177.9(4)
C51 C52 C53 C54 .0(9)
C52 C53 C54 C55 -1.8(9)
C52 C53 C54 C57 179.2(5)
C53 C54 C55 C56 1.2(9)
C57 C54 C55 C56 -179.8(6)
C54 C55 C56 C51 1.2(9)
C52 C51 C56 C55 -3.0(8)
P2 C51 C56 C55 177.3(4)
C51 P2 C61 C66 101.1(5)
C41 P2 C61 C66 -5.5(6)
Ru1 P2 C61 C66 -125.8(5)
C51 P2 C61 C62 -74.7(5)
C41 P2 C61 C62 178.7(5)
Ru1 P2 C61 C62 58.4(5)
C66 C61 C62 C63 2.7(9)
P2 C61 C62 C63 178.8(5)
C61 C62 C63 C64 -1.8(10)
C62 C63 C64 C65 -.1(9)
C62 C63 C64 C67 -178.2(6)
C63 C64 C65 C66 1.0(9)
C67 C64 C65 C66 179.1(6)
C64 C65 C66 C61 .0(9)
C62 C61 C66 C65 -1.8(9)
P2 C61 C66 C65 -177.8(5)
N1 N2 B1 H2B -179(3)
C4 N2 B1 H2B -18(3)
N1 N2 B1 H1B -59(2)
C4 N2 B1 H1B 102(2)
N1 N2 B1 N4 57.7(7)
C4 N2 B1 N4 -141.0(6)
C7 N4 B1 H2B 16(4)
N3 N4 B1 H2B -179(3)
C7 N4 B1 H1B -99(2)
N3 N4 B1 H1B 66(2)
C7 N4 B1 N2 141.9(6)
N3 N4 B1 N2 -53.4(7)
